data_7222623
loop_
_publ_author_name
'Botar, A.'
'Fuchs, J.'

_publ_section_title
;
 Kristallstrukturen und Schwingungsspektren des heteropolysulfats (N(C
 H3)4)6 S2 V2 W16 O62 und des vanadowolframats Na (N (C H3)4)2 V W5 O19 H2
 O
;
_journal_name_full
;
Zeitschrift fuer Naturforschung, Teil B. Anorganische Chemie, Organische 
Chemie (33,1978-41,1986)
;
_journal_page_first 806
_journal_page_last 814
_journal_volume 37
_journal_year 1982
_chemical_formula_sum 'C8 H26 N2 Na O20 V W5'
_chemical_name_systematic 'Na (N (C H3)4)2 (V W5 O19) (H2 O)'
_space_group_IT_number 59
_symmetry_space_group_name_Hall '-P 2c 2a'
_symmetry_space_group_name_H-M 'P m n m :2'
_cell_angle_alpha 90
_cell_angle_beta 90
_cell_angle_gamma 90
_cell_formula_units_Z 2
_cell_length_a 12.81
_cell_length_b 10.842
_cell_length_c 9.703
_cell_volume 1347.611
_citation_journal_id_ASTM ZNBAD2
_cod_data_source_file Botar_ZNBAD2_1982_198.cif
_cod_data_source_block C8H26N2Na1O20V1W5
_cod_original_sg_symbol_Hall '-P 2ab 2a (y,z,x)'
_cod_original_formula_sum 'C8 H26 N2 Na1 O20 V1 W5'
_cod_database_code 7222623

loop_
_symmetry_equiv_pos_as_xyz
x,y,z
-x+1/2,y,-z+1/2
-x,-y,z+1/2
x+1/2,-y,-z
-x,-y,-z
x-1/2,-y,z-1/2
x,y,-z-1/2
-x-1/2,y,z

loop_
_atom_site_label
_atom_site_type_symbol
_atom_site_fract_x
_atom_site_fract_y
_atom_site_fract_z
_atom_site_occupancy
_atom_site_U_iso_or_equiv
O10 O-2 0.75 0.375 0.25 1 0.0
W3 W+6 0.25 0.0406 0.41999 1 0.0
O2 O-2 0.25 0.448 0.538 1 0.0
Na1 Na+1 0.75 0.174 0.25 1 0.0
W2 W+6 0.25 0.34172 0.41453 0.5 0.0
O8 O-2 0.25 -0.056 0.25 1 0.0
C3 C -0.039 -0.421 0.25 1 0.0
O4 O-2 0.107 0.309 0.387 1 0.0
V1 V+5 0.25 0.34172 0.41453 0.5 0.0
W1 W+6 0.06986 0.19075 0.25 1 0.0
C2 C -0.034 -0.182 0.25 1 0.0
O3 O-2 0.25 -0.072 0.542 1 0.0
O1 O-2 -0.065 0.212 0.25 1 0.0
O7 O-2 0.25 0.189 0.523 1 0.0
O5 O-2 0.106 0.072 0.385 1 0.0
O6 O-2 0.25 0.438 0.25 1 0.0
N1 N+1 0.029 -0.307 0.25 1 0.0
C1 C 0.096 -0.303 0.377 1 0.0
O9 O-2 0.25 0.189 0.25 1 0.0
